data_4511935
loop_
_publ_author_name
'Ghiassi, Kamran B.'
'Bowles, Faye L.'
'Chen, Susanne Y.'
'Olmstead, Marilyn M.'
'Balch, Alan L.'

_publ_section_title
;
 Incorporation of the Similarly Sized Molecules, Diiodine and Carbon
 Disulfide, into Cocrystals Formed with the Fullerenes, C60or C70
;
_journal_issue 10
_journal_name_full 'Crystal Growth &amp; Design'
_journal_page_first 5131
_journal_paper_doi 10.1021/cg500817w
_journal_volume 14
_journal_year 2014
_chemical_formula_moiety '2C60, 2.46(C S2), 0.54(I2)'
_chemical_formula_sum 'C122.46 I1.09 S4.91'
_chemical_formula_weight 1765.98
_chemical_name_common '2C60 . 2.46CS2/0.54I2'
_chemical_name_systematic
;
 ?
;
_space_group_crystal_system orthorhombic
_space_group_IT_number 19
_space_group_name_Hall 'P 2ac 2ab'
_space_group_name_H-M_alt 'P 21 21 21'
_symmetry_space_group_name_Hall 'P 2ac 2ab'
_symmetry_space_group_name_H-M 'P 21 21 21'
_atom_sites_solution_primary dual
_atom_sites_solution_secondary difmap
_audit_creation_method SHELXL-2014
_cell_angle_alpha 90
_cell_angle_beta 90
_cell_angle_gamma 90
_cell_formula_units_Z 4
_cell_length_a 9.8819(4)
_cell_length_b 24.9614(9)
_cell_length_c 25.3649(9)
_cell_measurement_reflns_used 9840
_cell_measurement_temperature 90(2)
_cell_measurement_theta_max 61.10
_cell_measurement_theta_min 4.29
_cell_volume 6256.7(4)
_computing_cell_refinement 'SAINT (Bruker, 2013)'
_computing_data_collection 'SMART (Bruker)'
_computing_data_reduction 'SAINT (Bruker, 2013)'
_computing_publication_material 'SHELXL-2013 (Sheldrick, 2014)'
_computing_structure_refinement 'SHELXL-2013 (Sheldrick, 2014)'
_computing_structure_solution 'XT (Sheldrick, 2014)'
_diffrn_ambient_temperature 90(2)
_diffrn_detector_area_resol_mean 8.3
_diffrn_measured_fraction_theta_full 1.000
_diffrn_measured_fraction_theta_max 0.999
_diffrn_measurement_device_type 'Bruker SMART 1000'
_diffrn_measurement_method \w
_diffrn_radiation_type MoK\a
_diffrn_radiation_wavelength 0.71073
_diffrn_reflns_av_R_equivalents 0.0265
_diffrn_reflns_av_unetI/netI 0.0270
_diffrn_reflns_Laue_measured_fraction_full 1.000
_diffrn_reflns_Laue_measured_fraction_max 0.999
_diffrn_reflns_limit_h_max 10
_diffrn_reflns_limit_h_min -14
_diffrn_reflns_limit_k_max 35
_diffrn_reflns_limit_k_min -35
_diffrn_reflns_limit_l_max 36
_diffrn_reflns_limit_l_min -36
_diffrn_reflns_number 61982
_diffrn_reflns_point_group_measured_fraction_full 1.000
_diffrn_reflns_point_group_measured_fraction_max 0.999
_diffrn_reflns_theta_full 25.242
_diffrn_reflns_theta_max 30.559
_diffrn_reflns_theta_min 1.801
_diffrn_source 'fine-focus sealed tube'
_exptl_absorpt_coefficient_mu 0.793
_exptl_absorpt_correction_T_max 0.746
_exptl_absorpt_correction_T_min 0.643
_exptl_absorpt_correction_type multi-scan
_exptl_absorpt_process_details 'SADABS (Sheldrick, 2012)'
_exptl_crystal_colour black
_exptl_crystal_density_diffrn 1.875
_exptl_crystal_description block
_exptl_crystal_F_000 3484
_exptl_crystal_size_max 0.520
_exptl_crystal_size_mid 0.300
_exptl_crystal_size_min 0.150
_refine_diff_density_max 1.575
_refine_diff_density_min -1.013
_refine_diff_density_rms 0.076
_refine_ls_abs_structure_details
;
 Refined as an inversion twin.
;
_refine_ls_abs_structure_Flack 0.481(14)
_refine_ls_extinction_method none
_refine_ls_goodness_of_fit_ref 1.050
_refine_ls_hydrogen_treatment undef
_refine_ls_matrix_type full
_refine_ls_number_parameters 1201
_refine_ls_number_reflns 19127
_refine_ls_number_restraints 10
_refine_ls_restrained_S_all 1.060
_refine_ls_R_factor_all 0.0449
_refine_ls_R_factor_gt 0.0412
_refine_ls_shift/su_max 0.001
_refine_ls_shift/su_mean 0.000
_refine_ls_structure_factor_coef Fsqd
_refine_ls_weighting_details 'w=1/[\s^2^(Fo^2^)+(0.0458P)^2^+6.5744P] where P=(Fo^2^+2Fc^2^)/3'
_refine_ls_weighting_scheme calc
_refine_ls_wR_factor_gt 0.1011
_refine_ls_wR_factor_ref 0.1037
_reflns_Friedel_coverage 0.831
_reflns_Friedel_fraction_full 1.000
_reflns_Friedel_fraction_max 1.000
_reflns_number_gt 18003
_reflns_number_total 19127
_reflns_threshold_expression 'I > 2\s(I)'
_cod_data_source_file cg500817w_si_005.cif
_cod_data_source_block mn979
_cod_depositor_comments 'Adding full bibliography for 4511935--4511938.cif.'
_cod_database_code 4511935
_shelx_space_group_comment
;
The symmetry employed for this shelxl refinement is uniquely defined
by the following loop, which should always be used as a source of
symmetry information in preference to the above space-group names.
They are only intended as comments.
;
_shelx_estimated_absorpt_t_min 0.683
_shelx_estimated_absorpt_t_max 0.890
_shelxl_version_number 2014-3

loop_
_space_group_symop_operation_xyz
'x, y, z'
'-x+1/2, -y, z+1/2'
'-x, y+1/2, -z+1/2'
'x+1/2, -y+1/2, -z'

loop_
_atom_site_label
_atom_site_type_symbol
_atom_site_fract_x
_atom_site_fract_y
_atom_site_fract_z
_atom_site_U_iso_or_equiv
_atom_site_adp_type
_atom_site_occupancy
_atom_site_site_symmetry_order
_atom_site_calc_flag
_atom_site_refinement_flags_posn
_atom_site_refinement_flags_adp
_atom_site_refinement_flags_occupancy
_atom_site_disorder_assembly
_atom_site_disorder_group
S1 S 0.82668(15) 0.47630(6) 0.23097(4) 0.0550(4) Uani 1 1 d . . . . .
S2 S 0.55476(10) 0.53185(4) 0.24971(3) 0.02538(17) Uani 1 1 d . . . . .
C121 C 0.6905(4) 0.50507(14) 0.24056(12) 0.0259(7) Uani 1 1 d . . . . .
I1 I 0.23541(14) 0.69274(5) 0.15240(4) 0.01387(16) Uani 0.3547(11) 1 d D . P A 1
I2 I 0.23093(6) 0.60620(2) 0.21533(2) 0.02134(17) Uani 0.3547(11) 1 d D . P A 1
S3 S 0.2236(2) 0.55978(7) 0.18911(7) 0.0441(4) Uani 0.6453(11) 1 d . . P A 2
S4 S 0.2304(5) 0.68079(15) 0.16433(15) 0.0444(8) Uani 0.6453(11) 1 d . . P A 2
C122 C 0.2277(6) 0.6210(3) 0.1773(2) 0.0312(12) Uani 0.6453(11) 1 d . . P A 2
I3 I 0.24271(16) 0.60942(5) 0.42580(5) 0.0130(3) Uani 0.1875(11) 1 d D . P B 3
I4 I 0.22785(13) 0.57051(5) 0.32920(5) 0.0252(3) Uani 0.1875(11) 1 d D . P B 3
S5 S 0.23171(11) 0.51855(5) 0.32252(4) 0.0264(2) Uani 0.8125(11) 1 d D . P B 4
S6 S 0.2526(2) 0.60775(10) 0.40226(17) 0.0772(10) Uani 0.8125(11) 1 d D . P B 4
C123 C 0.2391(5) 0.5653(2) 0.3657(2) 0.0491(17) Uani 0.8125(11) 1 d D U P B 4
C1 C 0.8713(3) 0.38735(13) 0.36016(11) 0.0181(6) Uani 1 1 d . . . . .
C2 C 0.9470(3) 0.43273(13) 0.37201(12) 0.0181(6) Uani 1 1 d . . . . .
C3 C 0.8814(3) 0.48484(12) 0.37490(12) 0.0181(6) Uani 1 1 d . . . . .
C4 C 0.7432(4) 0.48907(12) 0.36635(11) 0.0181(5) Uani 1 1 d . . . . .
C5 C 0.6638(3) 0.44186(13) 0.35377(11) 0.0175(6) Uani 1 1 d . . . . .
C6 C 0.7265(3) 0.39198(12) 0.35091(11) 0.0175(5) Uani 1 1 d . . . . .
C7 C 0.6614(3) 0.34534(13) 0.37339(11) 0.0180(6) Uani 1 1 d . . . . .
C8 C 0.7652(3) 0.31186(11) 0.39665(11) 0.0183(5) Uani 1 1 d . . . . .
C9 C 0.8950(3) 0.33776(13) 0.38859(12) 0.0188(6) Uani 1 1 d . . . . .
C10 C 0.9934(3) 0.33579(12) 0.42767(13) 0.0186(6) Uani 1 1 d . . . . .
C11 C 1.0724(3) 0.38307(13) 0.44003(13) 0.0188(6) Uani 1 1 d . . . . .
C12 C 1.0501(3) 0.43082(13) 0.41273(12) 0.0184(6) Uani 1 1 d . . . . .
C13 C 1.0480(3) 0.48107(13) 0.44102(13) 0.0186(6) Uani 1 1 d . . . . .
C14 C 0.9442(3) 0.51480(12) 0.41753(12) 0.0187(6) Uani 1 1 d . . . . .
C15 C 0.8652(3) 0.54757(12) 0.44939(13) 0.0179(6) Uani 1 1 d . . . . .
C16 C 0.7213(4) 0.55225(11) 0.44006(12) 0.0188(6) Uani 1 1 d . . . . .
C17 C 0.6612(3) 0.52380(12) 0.39894(12) 0.0189(6) Uani 1 1 d . . . . .
C18 C 0.5311(3) 0.49771(12) 0.40715(12) 0.0180(6) Uani 1 1 d . . . . .
C19 C 0.5332(3) 0.44695(13) 0.37907(11) 0.0177(6) Uani 1 1 d . . . . .
C20 C 0.4705(3) 0.40244(13) 0.40081(12) 0.0172(5) Uani 1 1 d . . . . .
C21 C 0.5356(3) 0.35047(12) 0.39817(12) 0.0166(5) Uani 1 1 d . . . . .
C22 C 0.5091(3) 0.32211(12) 0.44685(12) 0.0168(5) Uani 1 1 d . . . . .
C23 C 0.6089(3) 0.29027(11) 0.46922(13) 0.0173(6) Uani 1 1 d . . . . .
C24 C 0.7396(3) 0.28483(10) 0.44381(12) 0.0177(5) Uani 1 1 d . . . . .
C25 C 0.8420(3) 0.28279(11) 0.48448(13) 0.0179(6) Uani 1 1 d . . . . .
C26 C 0.9654(3) 0.30782(12) 0.47663(13) 0.0191(6) Uani 1 1 d . . . . .
C27 C 1.0293(3) 0.33778(12) 0.51945(13) 0.0181(6) Uani 1 1 d . . . . .
C28 C 1.0947(3) 0.38424(13) 0.49680(13) 0.0187(6) Uani 1 1 d . . . . .
C29 C 1.0931(3) 0.43260(13) 0.52388(13) 0.0172(5) Uani 1 1 d . . . . .
C30 C 1.0690(3) 0.48223(13) 0.49532(13) 0.0183(6) Uani 1 1 d . . . . .
C31 C 0.9870(3) 0.51670(12) 0.52810(12) 0.0173(6) Uani 1 1 d . . . . .
C32 C 0.8877(3) 0.54885(12) 0.50585(13) 0.0181(6) Uani 1 1 d . . . . .
C33 C 0.7568(4) 0.55442(11) 0.53159(12) 0.0187(6) Uani 1 1 d . . . . .
C34 C 0.6537(4) 0.55671(12) 0.49085(13) 0.0196(6) Uani 1 1 d . . . . .
C35 C 0.5293(3) 0.53146(12) 0.49827(13) 0.0194(6) Uani 1 1 d . . . . .
C36 C 0.4669(3) 0.50143(12) 0.45591(13) 0.0183(6) Uani 1 1 d . . . . .
C37 C 0.4017(3) 0.45483(13) 0.47837(13) 0.0190(6) Uani 1 1 d . . . . .
C38 C 0.4033(3) 0.40645(13) 0.45147(13) 0.0181(6) Uani 1 1 d . . . . .
C39 C 0.4262(3) 0.35676(13) 0.47991(13) 0.0178(6) Uani 1 1 d . . . . .
C40 C 0.4479(3) 0.35759(12) 0.53437(12) 0.0175(5) Uani 1 1 d . . . . .
C41 C 0.5527(3) 0.32457(12) 0.55770(12) 0.0174(5) Uani 1 1 d . . . . .
C42 C 0.6309(3) 0.29157(11) 0.52587(12) 0.0169(5) Uani 1 1 d . . . . .
C43 C 0.7750(3) 0.28662(11) 0.53524(12) 0.0178(6) Uani 1 1 d . . . . .
C44 C 0.8353(3) 0.31527(12) 0.57638(12) 0.0180(6) Uani 1 1 d . . . . .
C45 C 0.9653(3) 0.34130(12) 0.56808(13) 0.0189(6) Uani 1 1 d . . . . .
C46 C 0.9631(3) 0.39185(13) 0.59642(12) 0.0183(6) Uani 1 1 d . . . . .
C47 C 1.0262(3) 0.43673(13) 0.57449(12) 0.0177(6) Uani 1 1 d . . . . .
C48 C 0.9606(3) 0.48856(12) 0.57738(12) 0.0182(6) Uani 1 1 d . . . . .
C49 C 0.8351(4) 0.49373(12) 0.60164(12) 0.0190(6) Uani 1 1 d . . . . .
C50 C 0.7312(4) 0.52741(12) 0.57833(12) 0.0203(6) Uani 1 1 d . . . . .
C51 C 0.6015(3) 0.50119(12) 0.58654(12) 0.0191(6) Uani 1 1 d . . . . .
C52 C 0.5032(3) 0.50328(13) 0.54725(13) 0.0198(6) Uani 1 1 d . . . . .
C53 C 0.4239(3) 0.45567(13) 0.53499(13) 0.0189(6) Uani 1 1 d . . . . .
C54 C 0.4464(3) 0.40855(13) 0.56236(12) 0.0175(5) Uani 1 1 d . . . . .
C55 C 0.5492(3) 0.40631(13) 0.60306(11) 0.0176(6) Uani 1 1 d . . . . .
C56 C 0.6145(3) 0.35430(13) 0.60007(11) 0.0176(6) Uani 1 1 d . . . . .
C57 C 0.7529(3) 0.35011(12) 0.60911(11) 0.0178(5) Uani 1 1 d . . . . .
C58 C 0.8326(3) 0.39748(13) 0.62160(11) 0.0181(6) Uani 1 1 d . . . . .
C59 C 0.7694(3) 0.44687(12) 0.62408(11) 0.0182(5) Uani 1 1 d . . . . .
C60 C 0.6255(3) 0.45163(13) 0.61465(11) 0.0183(6) Uani 1 1 d . . . . .
C61 C 0.1390(4) 0.23505(15) 0.29097(13) 0.0253(7) Uani 1 1 d . . . . .
C62 C 0.0631(4) 0.28153(16) 0.28651(13) 0.0248(7) Uani 1 1 d . . . . .
C63 C 0.1290(4) 0.33331(15) 0.29151(12) 0.0248(7) Uani 1 1 d . . . . .
C64 C 0.2673(4) 0.33649(15) 0.30082(12) 0.0263(7) Uani 1 1 d . . . . .
C65 C 0.3460(4) 0.28764(16) 0.30520(12) 0.0265(7) Uani 1 1 d . . . . .
C66 C 0.2837(4) 0.23802(16) 0.30048(12) 0.0265(7) Uani 1 1 d . . . . .
C67 C 0.3489(4) 0.19559(15) 0.27088(14) 0.0260(7) Uani 1 1 d . . . . .
C68 C 0.2456(4) 0.16596(13) 0.24250(14) 0.0252(7) Uani 1 1 d . . . . .
C69 C 0.1154(3) 0.19027(15) 0.25534(14) 0.0243(7) Uani 1 1 d . . . . .
C70 C 0.0167(3) 0.19436(14) 0.21659(15) 0.0248(7) Uani 1 1 d . . . . .
C71 C -0.0631(3) 0.24331(14) 0.21219(14) 0.0217(6) Uani 1 1 d . . . . .
C72 C -0.0408(3) 0.28585(14) 0.24600(13) 0.0224(6) Uani 1 1 d . . . . .
C73 C -0.0397(3) 0.34031(14) 0.22603(14) 0.0217(6) Uani 1 1 d . . . . .
C74 C 0.0648(4) 0.36972(14) 0.25403(13) 0.0238(7) Uani 1 1 d . . . . .
C75 C 0.1417(4) 0.40752(14) 0.22786(15) 0.0243(7) Uani 1 1 d . . . . .
C76 C 0.2870(4) 0.41080(13) 0.23761(14) 0.0242(7) Uani 1 1 d . . . . .
C77 C 0.3475(4) 0.37635(15) 0.27311(14) 0.0260(7) Uani 1 1 d . . . . .
C78 C 0.4773(4) 0.35193(15) 0.26033(14) 0.0248(7) Uani 1 1 d . . . . .
C79 C 0.4760(4) 0.29744(16) 0.28025(13) 0.0261(7) Uani 1 1 d . . . . .
C80 C 0.5383(3) 0.25683(15) 0.25206(14) 0.0245(7) Uani 1 1 d . . . . .
C81 C 0.4746(4) 0.20495(15) 0.24696(15) 0.0262(7) Uani 1 1 d . . . . .
C82 C 0.5003(3) 0.18485(13) 0.19451(16) 0.0245(7) Uani 1 1 d . . . . .
C83 C 0.4010(4) 0.15684(12) 0.16750(15) 0.0241(7) Uani 1 1 d . . . . .
C84 C 0.2708(4) 0.14690(12) 0.19193(15) 0.0249(7) Uani 1 1 d . . . . .
C85 C 0.1672(4) 0.15134(12) 0.15162(16) 0.0249(7) Uani 1 1 d . . . . .
C86 C 0.0426(4) 0.17448(13) 0.16358(14) 0.0231(6) Uani 1 1 d . . . . .
C87 C -0.0211(3) 0.21087(14) 0.12670(15) 0.0239(7) Uani 1 1 d . . . . .
C88 C -0.0858(3) 0.25304(14) 0.15659(15) 0.0222(6) Uani 1 1 d . . . . .
C89 C -0.0855(3) 0.30507(14) 0.13723(14) 0.0216(6) Uani 1 1 d . . . . .
C90 C -0.0614(3) 0.34967(13) 0.17266(14) 0.0212(6) Uani 1 1 d . . . . .
C91 C 0.0193(3) 0.38949(13) 0.14501(14) 0.0223(6) Uani 1 1 d . . . . .
C92 C 0.1186(4) 0.41766(12) 0.17211(15) 0.0227(6) Uani 1 1 d . . . . .
C93 C 0.2493(4) 0.42746(11) 0.14743(14) 0.0225(6) Uani 1 1 d . . . . .
C94 C 0.3527(4) 0.42323(12) 0.18781(15) 0.0230(7) Uani 1 1 d . . . . .
C95 C 0.4764(3) 0.40006(12) 0.17572(14) 0.0218(6) Uani 1 1 d . . . . .
C96 C 0.5404(3) 0.36379(14) 0.21306(14) 0.0224(6) Uani 1 1 d . . . . .
C97 C 0.6058(3) 0.32131(13) 0.18317(14) 0.0211(6) Uani 1 1 d . . . . .
C98 C 0.6049(3) 0.26935(14) 0.20247(14) 0.0224(6) Uani 1 1 d . . . . .
C99 C 0.5811(3) 0.22442(14) 0.16659(15) 0.0230(7) Uani 1 1 d . . . . .
C100 C 0.5599(3) 0.23408(13) 0.11358(14) 0.0228(6) Uani 1 1 d . . . . .
C101 C 0.4551(4) 0.20488(14) 0.08512(14) 0.0241(7) Uani 1 1 d . . . . .
C102 C 0.3776(4) 0.16688(13) 0.11183(15) 0.0253(7) Uani 1 1 d . . . . .
C103 C 0.2324(4) 0.16384(12) 0.10183(14) 0.0253(7) Uani 1 1 d . . . . .
C104 C 0.1714(4) 0.19843(15) 0.06636(14) 0.0253(7) Uani 1 1 d . . . . .
C105 C 0.0417(4) 0.22257(14) 0.07900(14) 0.0243(7) Uani 1 1 d . . . . .
C106 C 0.0433(4) 0.27697(16) 0.05916(13) 0.0248(7) Uani 1 1 d . . . . .
C107 C -0.0195(3) 0.31736(15) 0.08744(13) 0.0236(7) Uani 1 1 d . . . . .
C108 C 0.0458(4) 0.36908(14) 0.09249(13) 0.0226(6) Uani 1 1 d . . . . .
C109 C 0.1705(4) 0.37883(14) 0.06889(13) 0.0232(7) Uani 1 1 d . . . . .
C110 C 0.2740(4) 0.40834(12) 0.09713(13) 0.0229(6) Uani 1 1 d . . . . .
C111 C 0.4036(4) 0.38378(13) 0.08453(13) 0.0218(6) Uani 1 1 d . . . . .
C112 C 0.5031(3) 0.37988(13) 0.12317(14) 0.0219(6) Uani 1 1 d . . . . .
C113 C 0.5830(3) 0.33119(13) 0.12736(14) 0.0204(6) Uani 1 1 d . . . . .
C114 C 0.5604(3) 0.28850(14) 0.09340(14) 0.0219(6) Uani 1 1 d . . . . .
C115 C 0.4566(4) 0.29295(14) 0.05310(12) 0.0213(6) Uani 1 1 d . . . . .
C116 C 0.3911(4) 0.24094(14) 0.04803(13) 0.0234(7) Uani 1 1 d . . . . .
C117 C 0.2526(4) 0.23825(14) 0.03867(12) 0.0257(7) Uani 1 1 d . . . . .
C118 C 0.1730(4) 0.28673(16) 0.03427(12) 0.0258(7) Uani 1 1 d . . . . .
C119 C 0.2356(4) 0.33639(14) 0.03909(11) 0.0238(6) Uani 1 1 d . . . . .
C120 C 0.3801(4) 0.33944(14) 0.04859(12) 0.0227(6) Uani 1 1 d . . . . .

loop_
_atom_site_aniso_label
_atom_site_aniso_U_11
_atom_site_aniso_U_22
_atom_site_aniso_U_33
_atom_site_aniso_U_23
_atom_site_aniso_U_13
_atom_site_aniso_U_12
S1 0.0623(8) 0.0789(9) 0.0238(4) 0.0223(5) 0.0188(5) 0.0489(7)
S2 0.0251(4) 0.0284(4) 0.0227(4) 0.0010(3) -0.0008(3) -0.0001(3)
C121 0.040(2) 0.0252(15) 0.0127(13) 0.0053(11) 0.0039(13) 0.0093(14)
I1 0.0119(3) 0.0170(4) 0.0127(3) -0.0022(2) -0.0021(3) 0.0002(3)
I2 0.0192(3) 0.0186(3) 0.0262(3) 0.0060(2) -0.0016(2) 0.0029(2)
S3 0.0488(10) 0.0406(8) 0.0430(9) 0.0063(7) -0.0177(8) 0.0073(8)
S4 0.0355(12) 0.049(2) 0.049(2) -0.0186(13) -0.0028(15) -0.0067(14)
C122 0.023(3) 0.049(3) 0.022(2) -0.006(2) -0.009(2) 0.004(2)
I3 0.0120(6) 0.0046(4) 0.0224(5) 0.0026(4) -0.0019(4) -0.0029(4)
I4 0.0208(6) 0.0337(6) 0.0210(6) -0.0030(4) 0.0030(4) 0.0013(5)
S5 0.0221(5) 0.0370(5) 0.0203(4) 0.0100(4) 0.0041(4) -0.0067(4)
S6 0.0206(7) 0.0472(12) 0.164(3) 0.0694(17) 0.0124(15) 0.0074(8)
C123 0.018(2) 0.071(4) 0.058(4) 0.052(3) 0.004(2) 0.002(2)
C1 0.0207(14) 0.0222(14) 0.0114(12) -0.0027(10) 0.0069(10) 0.0002(11)
C2 0.0177(14) 0.0227(14) 0.0140(12) 0.0013(11) 0.0091(11) -0.0023(11)
C3 0.0208(15) 0.0197(13) 0.0137(12) 0.0052(10) 0.0030(11) -0.0036(11)
C4 0.0239(15) 0.0187(12) 0.0115(11) 0.0060(9) -0.0019(11) -0.0020(12)
C5 0.0201(14) 0.0229(14) 0.0093(11) 0.0027(10) -0.0032(10) -0.0025(11)
C6 0.0215(14) 0.0230(13) 0.0082(10) -0.0024(10) 0.0001(10) -0.0031(12)
C7 0.0233(15) 0.0197(13) 0.0111(12) -0.0077(10) -0.0015(11) -0.0049(11)
C8 0.0226(14) 0.0146(11) 0.0175(12) -0.0075(10) 0.0016(11) -0.0007(11)
C9 0.0212(15) 0.0176(13) 0.0175(13) -0.0065(10) 0.0064(11) 0.0033(11)
C10 0.0155(13) 0.0172(13) 0.0230(14) -0.0027(11) 0.0071(11) 0.0057(11)
C11 0.0096(12) 0.0249(15) 0.0219(14) -0.0018(11) 0.0058(11) 0.0025(11)
C12 0.0132(13) 0.0216(14) 0.0204(13) -0.0012(11) 0.0067(11) -0.0019(11)
C13 0.0138(13) 0.0188(13) 0.0232(14) 0.0039(11) 0.0030(11) -0.0062(11)
C14 0.0207(14) 0.0160(12) 0.0194(13) 0.0056(10) 0.0022(11) -0.0087(11)
C15 0.0219(15) 0.0102(11) 0.0217(14) 0.0051(10) -0.0005(12) -0.0050(11)
C16 0.0253(15) 0.0096(11) 0.0214(13) 0.0042(10) -0.0013(12) 0.0005(11)
C17 0.0241(15) 0.0144(12) 0.0183(13) 0.0079(10) -0.0042(11) 0.0021(11)
C18 0.0180(14) 0.0170(13) 0.0189(13) 0.0049(10) -0.0083(11) 0.0043(11)
C19 0.0180(14) 0.0230(14) 0.0122(12) 0.0030(10) -0.0076(10) 0.0015(11)
C20 0.0120(12) 0.0236(14) 0.0159(12) -0.0006(11) -0.0063(10) -0.0033(10)
C21 0.0192(14) 0.0174(13) 0.0133(12) -0.0036(10) -0.0038(11) -0.0057(11)
C22 0.0158(13) 0.0163(12) 0.0183(13) -0.0033(10) -0.0024(11) -0.0078(10)
C23 0.0210(14) 0.0095(11) 0.0213(14) -0.0016(10) 0.0002(11) -0.0075(10)
C24 0.0215(14) 0.0080(10) 0.0235(13) -0.0043(9) 0.0001(12) -0.0001(11)
C25 0.0213(15) 0.0088(11) 0.0235(14) -0.0010(10) -0.0011(12) 0.0023(10)
C26 0.0195(14) 0.0116(11) 0.0264(15) 0.0008(11) 0.0015(12) 0.0072(11)
C27 0.0125(13) 0.0164(12) 0.0256(15) 0.0014(11) -0.0032(11) 0.0055(10)
C28 0.0089(12) 0.0220(14) 0.0253(15) 0.0013(12) -0.0013(11) 0.0022(10)
C29 0.0087(12) 0.0194(13) 0.0235(14) -0.0001(11) -0.0043(10) -0.0019(10)
C30 0.0108(12) 0.0184(13) 0.0256(15) 0.0004(11) -0.0015(11) -0.0068(10)
C31 0.0183(14) 0.0127(11) 0.0208(13) -0.0007(10) -0.0048(11) -0.0085(10)
C32 0.0220(15) 0.0098(11) 0.0227(14) -0.0017(10) -0.0029(12) -0.0051(11)
C33 0.0246(15) 0.0094(10) 0.0222(13) -0.0060(9) -0.0005(12) -0.0003(11)
C34 0.0251(16) 0.0091(11) 0.0246(15) -0.0001(10) -0.0015(12) 0.0066(11)
C35 0.0187(14) 0.0145(12) 0.0249(14) -0.0011(11) 0.0010(12) 0.0087(11)
C36 0.0119(13) 0.0181(13) 0.0248(14) 0.0010(11) -0.0047(11) 0.0067(10)
C37 0.0089(12) 0.0232(14) 0.0248(15) 0.0000(12) -0.0006(11) 0.0039(11)
C38 0.0085(12) 0.0240(14) 0.0218(14) 0.0004(11) -0.0043(10) -0.0010(11)
C39 0.0108(12) 0.0206(13) 0.0220(14) -0.0005(11) -0.0005(11) -0.0066(10)
C40 0.0117(12) 0.0203(13) 0.0205(13) -0.0013(11) 0.0031(11) -0.0057(11)
C41 0.0168(13) 0.0177(13) 0.0178(13) 0.0040(10) 0.0028(11) -0.0068(11)
C42 0.0203(14) 0.0114(11) 0.0190(13) 0.0041(10) 0.0007(11) -0.0062(10)
C43 0.0232(15) 0.0086(10) 0.0216(13) 0.0047(9) -0.0014(12) -0.0003(11)
C44 0.0220(14) 0.0127(12) 0.0192(13) 0.0072(10) -0.0031(11) 0.0011(11)
C45 0.0173(14) 0.0174(13) 0.0220(14) 0.0058(11) -0.0070(11) 0.0033(11)
C46 0.0181(14) 0.0208(13) 0.0161(12) 0.0022(11) -0.0084(11) 0.0016(11)
C47 0.0133(13) 0.0222(14) 0.0177(13) 0.0004(11) -0.0092(10) -0.0019(11)
C48 0.0194(14) 0.0178(13) 0.0175(13) -0.0035(10) -0.0076(11) -0.0039(11)
C49 0.0264(16) 0.0175(13) 0.0132(12) -0.0067(10) -0.0028(11) -0.0043(12)
C50 0.0279(16) 0.0153(12) 0.0178(12) -0.0088(10) -0.0006(12) 0.0016(12)
C51 0.0235(15) 0.0178(13) 0.0159(13) -0.0064(10) 0.0059(11) 0.0037(11)
C52 0.0189(14) 0.0188(13) 0.0219(14) -0.0044(11) 0.0050(11) 0.0070(11)
C53 0.0104(12) 0.0243(14) 0.0219(14) -0.0031(12) 0.0049(11) 0.0044(11)
C54 0.0120(13) 0.0238(14) 0.0168(13) -0.0023(11) 0.0066(10) -0.0017(11)
C55 0.0179(14) 0.0243(14) 0.0105(11) 0.0004(10) 0.0065(10) -0.0017(11)
C56 0.0213(14) 0.0201(13) 0.0115(12) 0.0045(10) 0.0036(11) -0.0050(11)
C57 0.0238(15) 0.0184(12) 0.0112(11) 0.0065(9) -0.0022(11) -0.0012(12)
C58 0.0216(15) 0.0241(14) 0.0088(11) 0.0022(10) -0.0043(10) -0.0039(12)
C59 0.0225(15) 0.0235(13) 0.0085(10) -0.0031(9) -0.0016(11) -0.0038(12)
C60 0.0219(15) 0.0229(14) 0.0100(11) -0.0044(10) 0.0044(10) 0.0003(12)
C61 0.0259(17) 0.0347(18) 0.0152(13) 0.0111(13) 0.0058(12) -0.0015(14)
C62 0.0210(15) 0.0406(19) 0.0127(12) 0.0020(13) 0.0093(12) -0.0001(14)
C63 0.0272(17) 0.0342(18) 0.0129(13) -0.0068(12) 0.0070(12) 0.0033(14)
C64 0.0321(18) 0.0375(17) 0.0093(11) -0.0080(11) 0.0025(13) -0.0017(15)
C65 0.0270(17) 0.045(2) 0.0073(11) 0.0017(12) -0.0052(12) -0.0002(15)
C66 0.0284(18) 0.0397(18) 0.0115(12) 0.0114(12) 0.0000(12) 0.0014(15)
C67 0.0277(17) 0.0278(16) 0.0224(15) 0.0158(13) -0.0017(13) 0.0040(14)
C68 0.0229(16) 0.0198(13) 0.0328(16) 0.0168(12) 0.0027(14) 0.0027(12)
C69 0.0215(15) 0.0264(16) 0.0249(15) 0.0125(13) 0.0055(12) -0.0041(13)
C70 0.0175(14) 0.0231(15) 0.0339(17) 0.0080(14) 0.0052(13) -0.0059(12)
C71 0.0098(12) 0.0257(15) 0.0294(16) 0.0062(13) 0.0047(12) -0.0038(11)
C72 0.0137(13) 0.0318(16) 0.0217(14) 0.0032(13) 0.0103(12) -0.0010(12)
C73 0.0144(14) 0.0246(15) 0.0261(15) -0.0040(12) 0.0077(12) 0.0060(12)
C74 0.0243(16) 0.0255(15) 0.0217(14) -0.0085(12) 0.0092(13) 0.0058(13)
C75 0.0235(16) 0.0190(14) 0.0303(17) -0.0104(12) 0.0050(13) 0.0038(12)
C76 0.0256(17) 0.0193(14) 0.0279(16) -0.0145(12) 0.0005(13) -0.0024(12)
C77 0.0288(18) 0.0292(17) 0.0200(14) -0.0137(13) -0.0031(13) -0.0069(14)
C78 0.0212(16) 0.0314(17) 0.0219(15) -0.0069(13) -0.0099(12) -0.0069(13)
C79 0.0224(16) 0.0407(19) 0.0152(14) -0.0002(13) -0.0108(12) -0.0039(14)
C80 0.0153(14) 0.0362(18) 0.0219(15) 0.0061(13) -0.0102(12) 0.0011(13)
C81 0.0205(16) 0.0300(17) 0.0280(16) 0.0144(13) -0.0077(13) 0.0050(13)
C82 0.0158(14) 0.0183(14) 0.0395(18) 0.0098(13) 0.0008(13) 0.0092(11)
C83 0.0234(16) 0.0103(12) 0.0385(19) 0.0024(12) 0.0036(14) 0.0065(11)
C84 0.0229(15) 0.0114(12) 0.0403(18) 0.0058(12) -0.0001(15) 0.0004(11)
C85 0.0239(16) 0.0108(12) 0.0399(19) -0.0042(12) -0.0005(15) -0.0049(11)
C86 0.0196(15) 0.0159(13) 0.0336(17) -0.0002(12) -0.0009(13) -0.0082(11)
C87 0.0165(15) 0.0236(15) 0.0317(17) -0.0033(13) -0.0059(13) -0.0092(12)
C88 0.0086(12) 0.0253(15) 0.0328(17) -0.0001(13) -0.0031(12) -0.0038(11)
C89 0.0093(12) 0.0285(16) 0.0270(15) 0.0016(13) -0.0038(11) 0.0021(11)
C90 0.0104(13) 0.0228(14) 0.0304(16) 0.0036(12) 0.0018(12) 0.0054(11)
C91 0.0186(14) 0.0192(14) 0.0291(16) 0.0063(12) 0.0003(12) 0.0089(12)
C92 0.0233(16) 0.0118(12) 0.0328(17) -0.0011(12) 0.0040(13) 0.0064(11)
C93 0.0246(16) 0.0108(11) 0.0322(16) 0.0036(11) 0.0007(14) 0.0009(11)
C94 0.0249(16) 0.0109(12) 0.0332(17) -0.0045(12) 0.0005(14) -0.0046(11)
C95 0.0196(14) 0.0155(13) 0.0303(16) -0.0029(12) 0.0000(13) -0.0107(11)
C96 0.0149(14) 0.0252(15) 0.0272(15) -0.0065(12) -0.0052(12) -0.0081(12)
C97 0.0084(12) 0.0251(15) 0.0298(16) 0.0006(13) -0.0038(11) -0.0034(11)
C98 0.0095(13) 0.0296(16) 0.0282(16) 0.0032(13) -0.0043(11) 0.0022(11)
C99 0.0115(13) 0.0216(14) 0.0359(18) 0.0041(13) 0.0011(12) 0.0074(11)
C100 0.0154(14) 0.0215(14) 0.0316(17) -0.0031(12) 0.0091(13) 0.0046(12)
C101 0.0232(16) 0.0223(15) 0.0269(16) -0.0106(12) 0.0099(13) 0.0033(12)
C102 0.0274(17) 0.0128(13) 0.0356(18) -0.0091(12) 0.0048(14) 0.0054(12)
C103 0.0270(16) 0.0153(12) 0.0335(17) -0.0133(12) 0.0018(14) -0.0039(12)
C104 0.0271(17) 0.0267(16) 0.0220(15) -0.0142(13) -0.0021(13) -0.0065(13)
C105 0.0232(16) 0.0261(16) 0.0235(15) -0.0087(12) -0.0093(13) -0.0070(13)
C106 0.0232(16) 0.0365(18) 0.0146(13) -0.0011(12) -0.0100(12) -0.0040(14)
C107 0.0182(14) 0.0312(17) 0.0216(15) 0.0060(13) -0.0110(12) 0.0013(13)
C108 0.0207(15) 0.0247(15) 0.0223(14) 0.0092(12) -0.0080(12) 0.0068(12)
C109 0.0252(16) 0.0239(15) 0.0205(14) 0.0120(12) -0.0031(12) 0.0043(13)
C110 0.0255(16) 0.0155(12) 0.0279(15) 0.0127(11) 0.0037(13) 0.0001(12)
C111 0.0252(16) 0.0178(14) 0.0223(15) 0.0097(11) 0.0080(12) -0.0032(12)
C112 0.0189(15) 0.0176(13) 0.0291(16) 0.0041(12) 0.0069(12) -0.0058(11)
C113 0.0108(13) 0.0216(14) 0.0289(16) 0.0015(12) 0.0054(11) -0.0035(11)
C114 0.0145(13) 0.0270(15) 0.0243(15) 0.0018(12) 0.0105(12) 0.0010(12)
C115 0.0228(15) 0.0299(16) 0.0112(12) -0.0003(11) 0.0084(11) -0.0005(13)
C116 0.0287(17) 0.0274(16) 0.0140(13) -0.0076(11) 0.0076(12) 0.0018(13)
C117 0.0332(19) 0.0316(16) 0.0124(12) -0.0093(11) 0.0021(13) -0.0025(15)
C118 0.0307(18) 0.0384(19) 0.0082(12) -0.0006(12) -0.0049(12) -0.0003(15)
C119 0.0313(17) 0.0301(15) 0.0101(11) 0.0072(11) 0.0000(12) 0.0023(14)
C120 0.0270(17) 0.0284(16) 0.0126(12) 0.0058(11) 0.0052(12) -0.0045(13)

loop_
_atom_type_symbol
_atom_type_description
_atom_type_scat_dispersion_real
_atom_type_scat_dispersion_imag
_atom_type_scat_source
C C 0.0033 0.0016 'International Tables Vol C Tables 4.2.6.8 and 6.1.1.4'
S S 0.1246 0.1234 'International Tables Vol C Tables 4.2.6.8 and 6.1.1.4'
I I -0.4742 1.8119 'International Tables Vol C Tables 4.2.6.8 and 6.1.1.4'

loop_
_geom_angle_atom_site_label_1
_geom_angle_atom_site_label_2
_geom_angle_atom_site_label_3
_geom_angle
S2 C121 S1 178.4(3)
S4 C122 S3 178.7(4)
S6 C123 S5 176.6(4)
C2 C1 C9 120.1(3)
C2 C1 C6 120.0(3)
C9 C1 C6 107.8(3)
C1 C2 C12 120.3(3)
C1 C2 C3 120.0(3)
C12 C2 C3 107.8(3)
C4 C3 C14 119.8(3)
C4 C3 C2 119.9(3)
C14 C3 C2 107.9(3)
C3 C4 C17 120.5(3)
C3 C4 C5 120.3(3)
C17 C4 C5 108.1(3)
C6 C5 C19 119.9(3)
C6 C5 C4 119.8(3)
C19 C5 C4 108.2(3)
C5 C6 C7 120.1(3)
C5 C6 C1 120.0(3)
C7 C6 C1 108.1(3)
C21 C7 C6 119.9(3)
C21 C7 C8 119.9(3)
C6 C7 C8 108.0(3)
C24 C8 C7 120.0(3)
C24 C8 C9 119.7(3)
C7 C8 C9 108.2(3)
C10 C9 C8 120.2(3)
C10 C9 C1 119.8(3)
C8 C9 C1 107.9(3)
C9 C10 C11 120.2(3)
C9 C10 C26 119.6(3)
C11 C10 C26 108.0(3)
C12 C11 C10 120.2(3)
C12 C11 C28 119.8(3)
C10 C11 C28 108.1(3)
C11 C12 C13 119.8(3)
C11 C12 C2 119.5(3)
C13 C12 C2 108.3(3)
C30 C13 C12 120.4(3)
C30 C13 C14 119.9(3)
C12 C13 C14 108.0(3)
C15 C14 C3 119.7(3)
C15 C14 C13 119.9(3)
C3 C14 C13 107.9(3)
C14 C15 C16 120.3(3)
C14 C15 C32 120.1(3)
C16 C15 C32 108.1(3)
C17 C16 C15 120.0(3)
C17 C16 C34 120.4(3)
C15 C16 C34 108.2(3)
C16 C17 C4 119.6(3)
C16 C17 C18 119.8(3)
C4 C17 C18 107.9(3)
C36 C18 C19 120.0(3)
C36 C18 C17 119.9(3)
C19 C18 C17 107.9(3)
C20 C19 C5 120.3(3)
C20 C19 C18 119.8(3)
C5 C19 C18 107.9(3)
C19 C20 C38 120.1(3)
C19 C20 C21 120.0(3)
C38 C20 C21 107.8(3)
C7 C21 C22 120.0(3)
C7 C21 C20 119.8(3)
C22 C21 C20 108.5(3)
C23 C22 C21 120.0(3)
C23 C22 C39 120.3(3)
C21 C22 C39 107.6(3)
C22 C23 C24 120.3(3)
C22 C23 C42 119.8(3)
C24 C23 C42 108.0(3)
C8 C24 C25 120.1(3)
C8 C24 C23 119.8(3)
C25 C24 C23 108.0(3)
C26 C25 C24 119.8(3)
C26 C25 C43 120.0(3)
C24 C25 C43 108.1(3)
C25 C26 C10 120.5(3)
C25 C26 C27 120.3(3)
C10 C26 C27 107.9(3)
C45 C27 C28 120.4(3)
C45 C27 C26 119.7(3)
C28 C27 C26 107.9(3)
C29 C28 C27 119.7(3)
C29 C28 C11 120.3(3)
C27 C28 C11 108.0(3)
C28 C29 C47 120.4(3)
C28 C29 C30 119.7(3)
C47 C29 C30 107.8(3)
C13 C30 C31 119.8(3)
C13 C30 C29 119.9(3)
C31 C30 C29 108.2(3)
C32 C31 C30 120.5(3)
C32 C31 C48 120.0(3)
C30 C31 C48 107.9(3)
C31 C32 C15 119.8(3)
C31 C32 C33 120.1(3)
C15 C32 C33 108.0(3)
C50 C33 C34 119.9(3)
C50 C33 C32 119.9(3)
C34 C33 C32 107.9(3)
C35 C34 C33 120.3(3)
C35 C34 C16 119.3(3)
C33 C34 C16 107.7(3)
C34 C35 C36 120.6(3)
C34 C35 C52 119.4(3)
C36 C35 C52 108.0(3)
C18 C36 C37 119.9(3)
C18 C36 C35 120.0(3)
C37 C36 C35 108.3(3)
C38 C37 C36 120.1(3)
C38 C37 C53 119.8(3)
C36 C37 C53 108.1(3)
C37 C38 C20 120.1(3)
C37 C38 C39 120.1(3)
C20 C38 C39 108.1(3)
C40 C39 C38 120.1(3)
C40 C39 C22 119.4(3)
C38 C39 C22 108.0(3)
C39 C40 C41 120.3(3)
C39 C40 C54 119.5(3)
C41 C40 C54 107.7(3)
C42 C41 C56 120.2(3)
C42 C41 C40 119.8(3)
C56 C41 C40 108.3(3)
C41 C42 C43 120.1(3)
C41 C42 C23 120.3(3)
C43 C42 C23 107.9(3)
C44 C43 C42 119.8(3)
C44 C43 C25 120.1(3)
C42 C43 C25 108.0(3)
C43 C44 C57 119.6(3)
C43 C44 C45 119.8(3)
C57 C44 C45 108.1(3)
C27 C45 C46 120.1(3)
C27 C45 C44 120.2(3)
C46 C45 C44 107.7(3)
C47 C46 C58 119.7(3)
C47 C46 C45 119.5(3)
C58 C46 C45 108.4(3)
C46 C47 C29 120.0(3)
C46 C47 C48 119.7(3)
C29 C47 C48 108.2(3)
C49 C48 C47 120.3(3)
C49 C48 C31 119.6(3)
C47 C48 C31 107.9(3)
C48 C49 C50 120.3(3)
C48 C49 C59 119.8(3)
C50 C49 C59 108.1(3)
C33 C50 C49 120.0(3)
C33 C50 C51 120.1(3)
C49 C50 C51 107.7(3)
C52 C51 C60 119.9(3)
C52 C51 C50 119.7(3)
C60 C51 C50 108.1(3)
C51 C52 C35 120.5(3)
C51 C52 C53 119.8(3)
C35 C52 C53 108.0(3)
C54 C53 C37 120.5(3)
C54 C53 C52 120.0(3)
C37 C53 C52 107.7(3)
C53 C54 C55 120.2(3)
C53 C54 C40 120.0(3)
C55 C54 C40 107.9(3)
C60 C55 C54 119.9(3)
C60 C55 C56 119.8(3)
C54 C55 C56 108.0(3)
C57 C56 C41 120.1(3)
C57 C56 C55 119.7(3)
C41 C56 C55 108.1(3)
C56 C57 C44 120.1(3)
C56 C57 C58 120.4(3)
C44 C57 C58 107.9(3)
C59 C58 C46 120.6(3)
C59 C58 C57 119.4(3)
C46 C58 C57 107.9(3)
C58 C59 C60 120.6(3)
C58 C59 C49 119.9(3)
C60 C59 C49 107.9(3)
C55 C60 C59 120.1(3)
C55 C60 C51 120.1(3)
C59 C60 C51 108.2(3)
C62 C61 C66 120.2(4)
C62 C61 C69 120.4(3)
C66 C61 C69 107.5(3)
C61 C62 C63 119.7(3)
C61 C62 C72 120.1(3)
C63 C62 C72 108.1(3)
C64 C63 C62 120.4(3)
C64 C63 C74 120.2(3)
C62 C63 C74 107.6(3)
C63 C64 C65 119.5(3)
C63 C64 C77 119.6(3)
C65 C64 C77 108.7(3)
C66 C65 C64 120.4(3)
C66 C65 C79 120.3(3)
C64 C65 C79 107.4(3)
C65 C66 C67 120.0(3)
C65 C66 C61 119.8(3)
C67 C66 C61 108.3(3)
C81 C67 C66 119.8(4)
C81 C67 C68 119.6(3)
C66 C67 C68 108.5(3)
C84 C68 C67 120.4(3)
C84 C68 C69 120.4(3)
C67 C68 C69 107.3(3)
C70 C69 C61 119.7(3)
C70 C69 C68 119.5(3)
C61 C69 C68 108.5(3)
C69 C70 C86 120.3(3)
C69 C70 C71 119.7(3)
C86 C70 C71 108.0(3)
C72 C71 C88 120.0(3)
C72 C71 C70 120.6(3)
C88 C71 C70 107.4(3)
C71 C72 C73 120.3(3)
C71 C72 C62 119.5(3)
C73 C72 C62 108.1(3)
C90 C73 C72 119.7(3)
C90 C73 C74 120.1(3)
C72 C73 C74 108.0(3)
C75 C74 C73 120.1(3)
C75 C74 C63 119.9(3)
C73 C74 C63 108.2(3)
C74 C75 C92 119.9(3)
C74 C75 C76 119.9(4)
C92 C75 C76 108.1(3)
C77 C76 C94 120.4(3)
C77 C76 C75 120.1(3)
C94 C76 C75 107.7(3)
C76 C77 C64 120.3(3)
C76 C77 C78 119.8(3)
C64 C77 C78 107.5(3)
C96 C78 C79 120.4(3)
C96 C78 C77 120.0(3)
C79 C78 C77 107.9(3)
C80 C79 C78 120.2(3)
C80 C79 C65 119.6(3)
C78 C79 C65 108.5(3)
C79 C80 C81 120.6(3)
C79 C80 C98 119.4(3)
C81 C80 C98 108.2(3)
C67 C81 C82 119.8(3)
C67 C81 C80 119.8(4)
C82 C81 C80 108.5(3)
C83 C82 C81 120.4(3)
C83 C82 C99 119.4(3)
C81 C82 C99 108.0(3)
C82 C83 C84 120.2(3)
C82 C83 C102 120.4(3)
C84 C83 C102 107.7(3)
C68 C84 C83 119.7(3)
C68 C84 C85 119.8(3)
C83 C84 C85 108.2(3)
C86 C85 C84 120.1(3)
C86 C85 C103 119.5(3)
C84 C85 C103 108.4(3)
C85 C86 C87 120.2(3)
C85 C86 C70 119.8(3)
C87 C86 C70 107.9(3)
C105 C87 C88 120.0(3)
C105 C87 C86 120.0(3)
C88 C87 C86 108.1(3)
C89 C88 C87 119.6(3)
C89 C88 C71 120.1(3)
C87 C88 C71 108.7(3)
C88 C89 C90 119.9(3)
C88 C89 C107 120.4(3)
C90 C89 C107 107.6(3)
C73 C90 C89 120.0(3)
C73 C90 C91 120.0(3)
C89 C90 C91 108.4(3)
C92 C91 C108 120.3(3)
C92 C91 C90 119.7(3)
C108 C91 C90 107.6(3)
C91 C92 C75 120.3(3)
C91 C92 C93 119.9(3)
C75 C92 C93 107.9(3)
C110 C93 C94 120.1(3)
C110 C93 C92 119.7(3)
C94 C93 C92 108.0(3)
C95 C94 C93 119.7(3)
C95 C94 C76 119.8(3)
C93 C94 C76 108.3(3)
C94 C95 C112 120.6(3)
C94 C95 C96 119.9(3)
C112 C95 C96 107.7(3)
C78 C96 C95 120.1(3)
C78 C96 C97 119.7(3)
C95 C96 C97 107.9(3)
C98 C97 C113 120.1(3)
C98 C97 C96 119.7(3)
C113 C97 C96 108.4(3)
C97 C98 C80 120.6(3)
C97 C98 C99 119.9(3)
C80 C98 C99 107.5(3)
C100 C99 C82 120.6(3)
C100 C99 C98 119.7(3)
C82 C99 C98 107.8(3)
C99 C100 C114 120.4(3)
C99 C100 C101 120.1(3)
C114 C100 C101 107.2(3)
C102 C101 C116 119.9(3)
C102 C101 C100 119.3(3)
C116 C101 C100 108.7(3)
C101 C102 C83 120.2(3)
C101 C102 C103 119.4(3)
C83 C102 C103 108.4(3)
C104 C103 C85 120.4(3)
C104 C103 C102 120.6(3)
C85 C103 C102 107.3(3)
C103 C104 C105 120.0(3)
C103 C104 C117 119.9(3)
C105 C104 C117 108.0(3)
C87 C105 C106 120.3(3)
C87 C105 C104 119.9(3)
C106 C105 C104 107.6(3)
C107 C106 C105 119.9(3)
C107 C106 C118 120.0(3)
C105 C106 C118 108.6(3)
C106 C107 C108 119.7(3)
C106 C107 C89 119.8(3)
C108 C107 C89 108.1(3)
C109 C108 C107 120.8(3)
C109 C108 C91 119.6(3)
C107 C108 C91 108.3(3)
C108 C109 C110 120.1(3)
C108 C109 C119 119.3(3)
C110 C109 C119 108.3(3)
C93 C110 C109 120.4(3)
C93 C110 C111 120.2(3)
C109 C110 C111 107.4(3)
C112 C111 C120 120.1(3)
C112 C111 C110 119.8(3)
C120 C111 C110 108.6(3)
C111 C112 C95 119.7(3)
C111 C112 C113 119.6(3)
C95 C112 C113 108.8(3)
C114 C113 C112 120.6(3)
C114 C113 C97 119.9(3)
C112 C113 C97 107.3(3)
C113 C114 C100 120.0(3)
C113 C114 C115 119.5(3)
C100 C114 C115 108.5(3)
C120 C115 C114 120.4(3)
C120 C115 C116 119.7(3)
C114 C115 C116 107.9(3)
C117 C116 C101 120.7(3)
C117 C116 C115 119.7(3)
C101 C116 C115 107.6(3)
C116 C117 C118 120.5(3)
C116 C117 C104 119.5(3)
C118 C117 C104 108.0(3)
C119 C118 C117 119.8(3)
C119 C118 C106 120.3(3)
C117 C118 C106 107.8(3)
C118 C119 C120 120.0(3)
C118 C119 C109 119.9(3)
C120 C119 C109 108.2(3)
C115 C120 C119 120.4(3)
C115 C120 C111 119.9(3)
C119 C120 C111 107.5(3)

loop_
_geom_bond_atom_site_label_1
_geom_bond_atom_site_label_2
_geom_bond_distance
S1 C121 1.545(4)
S2 C121 1.517(4)
I1 I2 2.6863(11)
S3 C122 1.557(7)
S4 C122 1.529(8)
I3 I4 2.6398(16)
S5 C123 1.602(7)
S6 C123 1.415(7)
C1 C2 1.390(4)
C1 C9 1.452(5)
C1 C6 1.455(5)
C2 C12 1.451(5)
C2 C3 1.455(4)
C3 C4 1.387(5)
C3 C14 1.454(4)
C4 C17 1.446(5)
C4 C5 1.451(4)
C5 C6 1.393(4)
C5 C19 1.447(5)
C6 C7 1.447(4)
C7 C21 1.399(5)
C7 C8 1.448(5)
C8 C24 1.396(4)
C8 C9 1.451(5)
C9 C10 1.389(5)
C10 C11 1.450(5)
C10 C26 1.451(4)
C11 C12 1.396(5)
C11 C28 1.457(5)
C12 C13 1.445(4)
C13 C30 1.393(4)
C13 C14 1.454(5)
C14 C15 1.390(5)
C15 C16 1.446(5)
C15 C32 1.450(4)
C16 C17 1.394(4)
C16 C34 1.455(5)
C17 C18 1.456(5)
C18 C36 1.393(5)
C18 C19 1.453(4)
C19 C20 1.387(4)
C20 C38 1.450(4)
C20 C21 1.450(4)
C21 C22 1.447(4)
C22 C23 1.388(5)
C22 C39 1.457(4)
C23 C24 1.450(5)
C23 C42 1.454(4)
C24 C25 1.446(4)
C25 C26 1.384(5)
C25 C43 1.451(4)
C26 C27 1.462(5)
C27 C45 1.389(5)
C27 C28 1.446(4)
C28 C29 1.389(4)
C29 C47 1.447(5)
C29 C30 1.455(4)
C30 C31 1.445(5)
C31 C32 1.388(5)
C31 C48 1.457(4)
C32 C33 1.455(5)
C33 C50 1.387(4)
C33 C34 1.452(5)
C34 C35 1.395(5)
C35 C36 1.448(5)
C35 C52 1.451(5)
C36 C37 1.447(5)
C37 C38 1.387(4)
C37 C53 1.453(5)
C38 C39 1.453(4)
C39 C40 1.398(4)
C40 C41 1.450(5)
C40 C54 1.457(4)
C41 C42 1.388(5)
C41 C56 1.442(4)
C42 C43 1.449(5)
C43 C44 1.398(4)
C44 C57 1.452(4)
C44 C45 1.455(5)
C45 C46 1.452(4)
C46 C47 1.398(4)
C46 C58 1.447(5)
C47 C48 1.449(4)
C48 C49 1.391(5)
C49 C50 1.453(5)
C49 C59 1.454(4)
C50 C51 1.454(5)
C51 C52 1.393(5)
C51 C60 1.447(4)
C52 C53 1.457(5)
C53 C54 1.384(5)
C54 C55 1.449(4)
C55 C60 1.391(5)
C55 C56 1.452(5)
C56 C57 1.391(5)
C57 C58 1.455(4)
C58 C59 1.383(5)
C59 C60 1.447(5)
C61 C62 1.386(5)
C61 C66 1.451(5)
C61 C69 1.456(5)
C62 C63 1.453(5)
C62 C72 1.457(5)
C63 C64 1.389(6)
C63 C74 1.460(5)
C64 C65 1.450(5)
C64 C77 1.454(5)
C65 C66 1.388(6)
C65 C79 1.453(5)
C66 C67 1.449(5)
C67 C81 1.402(5)
C67 C68 1.451(5)
C68 C84 1.391(5)
C68 C69 1.459(5)
C69 C70 1.389(5)
C70 C86 1.456(5)
C70 C71 1.459(5)
C71 C72 1.383(5)
C71 C88 1.448(5)
C72 C73 1.451(5)
C73 C90 1.390(5)
C73 C74 1.452(5)
C74 C75 1.382(5)
C75 C92 1.455(5)
C75 C76 1.459(5)
C76 C77 1.381(5)
C76 C94 1.454(5)
C77 C78 1.456(5)
C78 C96 1.383(5)
C78 C79 1.451(5)
C79 C80 1.385(5)
C80 C81 1.446(5)
C80 C98 1.454(5)
C81 C82 1.444(6)
C82 C83 1.386(5)
C82 C99 1.454(5)
C83 C84 1.449(5)
C83 C102 1.453(5)
C84 C85 1.451(5)
C85 C86 1.393(5)
C85 C103 1.452(5)
C86 C87 1.448(5)
C87 C105 1.391(5)
C87 C88 1.446(5)
C88 C89 1.388(5)
C89 C90 1.450(5)
C89 C107 1.454(5)
C90 C91 1.455(5)
C91 C92 1.389(5)
C91 C108 1.450(5)
C92 C93 1.456(5)
C93 C110 1.384(5)
C93 C94 1.451(5)
C94 C95 1.386(5)
C95 C112 1.449(5)
C95 C96 1.455(5)
C96 C97 1.455(5)
C97 C98 1.386(5)
C97 C113 1.455(5)
C98 C99 1.463(5)
C99 C100 1.382(5)
C100 C114 1.452(5)
C100 C101 1.458(5)
C101 C102 1.395(5)
C101 C116 1.447(5)
C102 C103 1.459(5)
C103 C104 1.385(5)
C104 C105 1.452(5)
C104 C117 1.457(5)
C105 C106 1.448(5)
C106 C107 1.384(5)
C106 C118 1.449(5)
C107 C108 1.449(5)
C108 C109 1.391(5)
C109 C110 1.450(5)
C109 C119 1.452(5)
C110 C111 1.455(5)
C111 C112 1.391(5)
C111 C120 1.453(5)
C112 C113 1.453(5)
C113 C114 1.388(5)
C114 C115 1.453(5)
C115 C120 1.389(5)
C115 C116 1.456(5)
C116 C117 1.391(5)
C117 C118 1.448(5)
C118 C119 1.391(5)
C119 C120 1.450(5)
